data_7130466
loop_
_publ_author_name
'Yu, Ke-Yin'
'Ge, Xiao-Min'
'Fan, Yi-Jun'
'Liu, Xiao-Tao'
'Yang, Xue'
'Yang, Yu-Han'
'Zhao, Xian-He'
'An, Xian-Tao'
'Fan, Chun-An'

_publ_section_title
;
 Iron(III)-catalyzed tandem annulation of indolyl-substituted
 <i>p</i>-quinone methides with ynamides for the synthesis of
 cyclopenta[<i>b</i>]indoles.
;
_journal_issue 62
_journal_name_full 'Chemical communications (Cambridge, England)'
_journal_page_first 8710
_journal_page_last 8713
_journal_paper_doi 10.1039/d2cc03252j
_journal_volume 58
_journal_year 2022
_chemical_formula_moiety 'C47 H50 N2 O4 S'
_chemical_formula_sum 'C47 H50 N2 O4 S'
_chemical_formula_weight 738.95
_chemical_melting_point 472.6(5)
_chemical_name_systematic 'Compound 3ea'
_space_group_crystal_system triclinic
_space_group_IT_number 2
_space_group_name_Hall '-P 1'
_space_group_name_H-M_alt 'P -1'
_atom_sites_solution_hydrogens geom
_atom_sites_solution_primary dual
_audit_creation_date 2021-11-01
_audit_creation_method
;
Olex2 1.3
(compiled 2020.11.12 svn.r5f609507 for OlexSys, GUI svn.r6408)
;
_audit_update_record
;
2022-02-15 deposited with the CCDC.	2022-07-04 downloaded from the CCDC.
;
_cell_angle_alpha 105.888(2)
_cell_angle_beta 96.944(2)
_cell_angle_gamma 114.393(2)
_cell_formula_units_Z 2
_cell_length_a 12.4470(2)
_cell_length_b 13.1078(3)
_cell_length_c 15.0372(2)
_cell_measurement_reflns_used 10961
_cell_measurement_temperature 302.34(10)
_cell_measurement_theta_max 76.1110
_cell_measurement_theta_min 3.9640
_cell_volume 2070.93(9)
_computing_cell_refinement 'CrysAlisPro 1.171.41.105a (Rigaku OD, 2021)'
_computing_data_collection 'CrysAlisPro 1.171.41.105a (Rigaku OD, 2021)'
_computing_data_reduction 'CrysAlisPro 1.171.41.105a (Rigaku OD, 2021)'
_computing_molecular_graphics 'Olex2 1.3 (Dolomanov et al., 2009)'
_computing_publication_material 'Olex2 1.3 (Dolomanov et al., 2009)'
_computing_structure_refinement 'SHELXL 2018/1 (Sheldrick, 2015)'
_computing_structure_solution 'SHELXT 2014/5 (Sheldrick, 2014)'
_diffrn_ambient_environment air
_diffrn_ambient_temperature 302.34(10)
_diffrn_detector 'Hybrid Pixel Array Detector'
_diffrn_detector_area_resol_mean 10.0000
_diffrn_detector_type HyPix
_diffrn_measured_fraction_theta_full 0.997
_diffrn_measured_fraction_theta_max 0.956
_diffrn_measurement_details
;
List of Runs (angles in degrees, time in seconds):

  # Type    Start    End  Width  t~exp~   \w     \q     \k     \f   Frames
#--------------------------------------------------------------------------
  1  \w     34.00 114.00   0.50    0.38    --   46.57  37.00 -47.00  160
  2  \w    132.00 162.00   0.50    0.83    --  104.25  45.00 -30.00   60
  3  \w     96.00 128.00   0.50    0.83    --  104.25  45.00 -30.00   64
  4  \w     92.00 174.00   0.50    0.83    --  104.25  37.00 -47.00  164
  5  \w     91.00 172.00   0.50    0.83    --  104.25  15.00  60.00  162
  6  \w     -8.00  29.00   0.50    0.38    --   46.57 -19.00   0.00   74
  7  \w    -11.00  69.00   0.50    0.38    --   46.57 -77.00 150.00  160
  8  \w      0.00  44.00   0.50    0.38    --   46.57 -37.00 156.00   88
  9  \w     32.00  58.00   0.50    0.83    --  104.25-125.00 150.00   52
 10  \w     38.00  64.00   0.50    0.83    --  104.25-125.00 120.00   52
 11  \w     35.00 107.00   0.50    0.83    --  104.25-107.00 164.46  144
 12  \w     87.00 112.00   0.50    0.83    --  104.25-125.00 120.00   50
 13  \w     45.00  95.00   0.50    0.83    --  104.25 -94.00  30.00  100
 14  \w     32.00  98.00   0.50    0.83    --  104.25-125.00   0.00  132
 15  \w     38.00 108.00   0.50    0.83    --  104.25-125.00 -90.00  140
 16  \w     33.00  82.00   0.50    0.83    --  104.25 -94.00 -90.00   98
 17  \w     38.00  97.00   0.50    0.83    --  104.25 -94.00-180.00  118
 18  \w     36.00  63.00   0.50    0.83    --  104.25 -61.00-180.00   54
 19  \w     35.00  69.00   0.50    0.83    --  104.25 -61.00 -60.00   68
 20  \w     32.00  60.00   0.50    0.83    --  104.25 -61.00 -30.00   56
 21  \w     34.00  60.00   0.50    0.83    --  104.25 -61.00  30.00   52
 22  \w   -125.00 -38.00   0.50    0.83    -- -102.00 143.00  52.63  174
 23  \w    -98.00 -72.00   0.50    0.83    -- -102.00 125.00 150.00   52
 24  \w    -68.00 -29.00   0.50    0.83    -- -102.00 125.00 150.00   78
 25  \w   -121.00 -60.00   0.50    0.83    -- -102.00 138.00 -28.28  122
 26  \w   -122.00 -86.00   0.50    0.83    -- -102.00 139.00 -84.10   72
 27  \w    -94.00 -68.00   0.50    0.83    -- -102.00 125.00-120.00   52
 28  \w   -107.00 -78.00   0.50    0.83    -- -102.00 108.00 -90.30   58
 29  \w    -62.00 -30.00   0.50    0.83    -- -102.00 125.00-120.00   64
 30  \w    -40.00  -8.00   0.50    0.38    --  -46.57  37.00 -47.00   64
 31  \w    -50.00  11.00   0.50    0.38    --  -46.57  57.00 -30.00  122
 32  \w   -103.00 -67.00   0.50    0.83    -- -102.00  77.00 120.00   72
 33  \w    -61.00 -35.00   0.50    0.83    -- -102.00  61.00  90.00   52
 34  \w   -175.00-138.00   0.50    0.83    -- -102.00 -61.00-120.00   74
 35  \w   -175.00 -89.00   0.50    0.83    -- -102.00 -15.00-120.00  172
 36  \w   -129.00-100.00   0.50    0.83    -- -102.00 -61.00-120.00   58
 37  \w   -120.00 -43.00   0.50    0.38    --  -46.57 -37.00 156.00  154
 38  \w   -175.00-107.00   0.50    0.83    -- -102.00 -37.00 156.00  136
 39  \w   -112.00 -86.00   0.50    0.38    --  -46.57-125.00 -90.00   52
;
_diffrn_measurement_device 'four-circle diffractometer'
_diffrn_measurement_device_type 'XtaLAB Synergy R, DW system, HyPix'
_diffrn_measurement_method '\w scans'
_diffrn_orient_matrix_type 'CrysAlisPro convention (1999,Acta A55,543-557)'
_diffrn_orient_matrix_UB_11 0.0202667000
_diffrn_orient_matrix_UB_12 0.1080707000
_diffrn_orient_matrix_UB_13 -0.0306581000
_diffrn_orient_matrix_UB_21 0.1028745000
_diffrn_orient_matrix_UB_22 -0.0110926000
_diffrn_orient_matrix_UB_23 -0.0426487000
_diffrn_orient_matrix_UB_31 -0.0943082000
_diffrn_orient_matrix_UB_32 -0.0854422000
_diffrn_orient_matrix_UB_33 -0.0972576000
_diffrn_radiation_monochromator mirror
_diffrn_radiation_probe x-ray
_diffrn_radiation_type 'Cu K\a'
_diffrn_radiation_wavelength 1.54184
_diffrn_reflns_av_R_equivalents 0.0484
_diffrn_reflns_av_unetI/netI 0.0489
_diffrn_reflns_Laue_measured_fraction_full 0.997
_diffrn_reflns_Laue_measured_fraction_max 0.956
_diffrn_reflns_limit_h_max 15
_diffrn_reflns_limit_h_min -15
_diffrn_reflns_limit_k_max 16
_diffrn_reflns_limit_k_min -16
_diffrn_reflns_limit_l_max 17
_diffrn_reflns_limit_l_min -18
_diffrn_reflns_number 26451
_diffrn_reflns_point_group_measured_fraction_full 0.997
_diffrn_reflns_point_group_measured_fraction_max 0.956
_diffrn_reflns_theta_full 67.684
_diffrn_reflns_theta_max 76.392
_diffrn_reflns_theta_min 3.171
_diffrn_source 'Rotating-anode X-ray tube'
_diffrn_source_type 'Rigaku (Cu) X-ray Source'
_exptl_absorpt_coefficient_mu 1.042
_exptl_absorpt_correction_T_max 1.00000
_exptl_absorpt_correction_T_min 0.80339
_exptl_absorpt_correction_type multi-scan
_exptl_absorpt_process_details
;
CrysAlisPro 1.171.41.105a (Rigaku Oxford Diffraction, 2021)
Empirical absorption correction using spherical harmonics,
implemented in SCALE3 ABSPACK scaling algorithm.
;
_exptl_crystal_colour 'clear light colourless'
_exptl_crystal_colour_lustre clear
_exptl_crystal_colour_modifier light
_exptl_crystal_colour_primary colourless
_exptl_crystal_density_diffrn 1.185
_exptl_crystal_description needle
_exptl_crystal_F_000 788
_exptl_crystal_recrystallization_method 'Re-crystallisation from solvent: dichloromethane and methanol'
_exptl_crystal_size_max 0.15
_exptl_crystal_size_mid 0.06
_exptl_crystal_size_min 0.05
_refine_diff_density_max 0.203
_refine_diff_density_min -0.469
_refine_diff_density_rms 0.043
_refine_ls_extinction_method none
_refine_ls_goodness_of_fit_ref 1.050
_refine_ls_hydrogen_treatment constr
_refine_ls_matrix_type full
_refine_ls_number_parameters 498
_refine_ls_number_reflns 8323
_refine_ls_number_restraints 0
_refine_ls_restrained_S_all 1.050
_refine_ls_R_factor_all 0.0611
_refine_ls_R_factor_gt 0.0469
_refine_ls_shift/su_max 0.001
_refine_ls_shift/su_mean 0.000
_refine_ls_structure_factor_coef Fsqd
_refine_ls_weighting_details 'w=1/[\s^2^(Fo^2^)+(0.0659P)^2^+0.2917P] where P=(Fo^2^+2Fc^2^)/3'
_refine_ls_weighting_scheme calc
_refine_ls_wR_factor_gt 0.1247
_refine_ls_wR_factor_ref 0.1344
_reflns_Friedel_coverage 0.000
_reflns_number_gt 6456
_reflns_number_total 8323
_reflns_threshold_expression 'I > 2\s(I)'
_cod_data_source_file d2cc03252j2.cif
_cod_data_source_block Compound_3ea
_cod_depositor_comments
;
The following automatic conversions were performed:

data item '_chemical_melting_point' value '472.15-473.15' was changed
to '472.6(5)' -- the average value was taken and precision was
estimated.

Automatic conversion script
Id: cif_fix_values 7556 2019-12-06 15:28:31Z antanas 
;
_cod_original_cell_volume 2070.93(7)
_cod_database_code 7130466
_shelx_shelxl_version_number 2018/1
_shelx_space_group_comment
;
The symmetry employed for this shelxl refinement is uniquely defined
by the following loop, which should always be used as a source of
symmetry information in preference to the above space-group names.
They are only intended as comments.
;
_reflns_odcompleteness_completeness 99.74
_reflns_odcompleteness_iscentric 1
_reflns_odcompleteness_theta 66.97
_olex2_refinement_description
;
1.a Ternary CH refined with riding coordinates:
 C15(H15)
1.b Aromatic/amide H refined with riding coordinates:
 C3(H3), C5(H5), C21(H21), C22(H22), C23(H23), C24(H24), C25(H25), C31(H31),
 C32(H32), C33(H33), C35(H35), C36(H36), C37(H37), C38(H38), C42(H42), C43(H43),
  C45(H45), C46(H46)
1.c Idealised Me refined as rotating group:
 C8(H8A,H8B,H8C), C9(H9A,H9B,H9C), C10(H10A,H10B,H10C), C12(H12A,H12B,H12C),
 C13(H13A,H13B,H13C), C14(H14A,H14B,H14C), C29(H29A,H29B,H29C), C30(H30A,H30B,
 H30C), C40(H40A,H40B,H40C), C47(H47A,H47B,H47C)
1.d Idealised tetrahedral OH refined as rotating group:
 O007(H007)
;
_olex2_submission_special_instructions 'No special instructions were received'
_oxdiff_exptl_absorpt_empirical_details
;
Empirical correction (ABSPACK) includes:
- Absorption correction using spherical harmonics
- Frame scaling
;
_oxdiff_exptl_absorpt_empirical_full_max 2.624
_oxdiff_exptl_absorpt_empirical_full_min 0.257

loop_
_space_group_symop_operation_xyz
'x, y, z'
'-x, -y, -z'

loop_
_atom_site_label
_atom_site_type_symbol
_atom_site_fract_x
_atom_site_fract_y
_atom_site_fract_z
_atom_site_U_iso_or_equiv
_atom_site_adp_type
_atom_site_occupancy
_atom_site_site_symmetry_order
_atom_site_calc_flag
_atom_site_refinement_flags_posn
_atom_site_refinement_flags_adp
_atom_site_refinement_flags_occupancy
_atom_site_disorder_assembly
_atom_site_disorder_group
S1 S 0.26897(4) -0.00539(3) 0.30498(3) 0.04107(12) Uani 1 1 d . . . . .
O1 O 0.21077(12) -0.06208(11) 0.20466(9) 0.0531(3) Uani 1 1 d . . . . .
O2 O 0.23049(13) -0.06912(12) 0.36829(10) 0.0553(3) Uani 1 1 d . . . . .
O3 O 0.41318(13) 0.19154(15) 0.51433(10) 0.0634(4) Uani 1 1 d . . . . .
O007 O 0.21283(19) 0.70899(14) 0.22817(13) 0.0763(5) Uani 1 1 d . . . . .
H007 H 0.189370 0.727953 0.275770 0.114 Uiso 1 1 calc R U . . .
N1 N -0.01549(13) 0.11825(13) 0.08454(10) 0.0443(3) Uani 1 1 d . . . . .
N2 N 0.25170(12) 0.11700(12) 0.34197(9) 0.0374(3) Uani 1 1 d . . . . .
C1 C 0.20927(17) 0.59979(15) 0.21382(13) 0.0461(4) Uani 1 1 d . . . . .
C2 C 0.15160(16) 0.52780(15) 0.26499(13) 0.0452(4) Uani 1 1 d . . . . .
C3 C 0.16175(16) 0.42310(15) 0.25060(12) 0.0447(4) Uani 1 1 d . . . . .
H3 H 0.128021 0.375556 0.285883 0.054 Uiso 1 1 calc R U . . .
C4 C 0.22029(15) 0.38737(14) 0.18560(12) 0.0400(3) Uani 1 1 d . . . . .
C5 C 0.26892(16) 0.45679(15) 0.13222(12) 0.0425(4) Uani 1 1 d . . . . .
H5 H 0.305745 0.431034 0.086952 0.051 Uiso 1 1 calc R U . . .
C6 C 0.26485(16) 0.56403(15) 0.14366(12) 0.0438(4) Uani 1 1 d . . . . .
C7 C 0.3150(2) 0.63712(18) 0.08026(15) 0.0589(5) Uani 1 1 d . . . . .
C8 C 0.2127(3) 0.6510(3) 0.0254(2) 0.1042(10) Uani 1 1 d . . . . .
H8A H 0.142859 0.573616 -0.007177 0.156 Uiso 1 1 calc R U . . .
H8B H 0.241179 0.686534 -0.020658 0.156 Uiso 1 1 calc R U . . .
H8C H 0.190062 0.701640 0.069739 0.156 Uiso 1 1 calc R U . . .
C9 C 0.4218(3) 0.7606(2) 0.1407(2) 0.0888(9) Uani 1 1 d . . . . .
H9A H 0.394527 0.803669 0.187176 0.133 Uiso 1 1 calc R U . . .
H9B H 0.451614 0.804609 0.099827 0.133 Uiso 1 1 calc R U . . .
H9C H 0.486402 0.751057 0.173213 0.133 Uiso 1 1 calc R U . . .
C10 C 0.3637(3) 0.5747(2) 0.00626(19) 0.0827(8) Uani 1 1 d . . . . .
H10A H 0.427399 0.564092 0.038802 0.124 Uiso 1 1 calc R U . . .
H10B H 0.395893 0.623063 -0.031261 0.124 Uiso 1 1 calc R U . . .
H10C H 0.298327 0.497819 -0.035101 0.124 Uiso 1 1 calc R U . . .
C11 C 0.0748(2) 0.55852(19) 0.33085(16) 0.0606(5) Uani 1 1 d . . . . .
C12 C 0.1552(3) 0.6685(2) 0.42148(18) 0.0818(7) Uani 1 1 d . . . . .
H12A H 0.210610 0.651960 0.458046 0.123 Uiso 1 1 calc R U . . .
H12B H 0.104426 0.686869 0.459452 0.123 Uiso 1 1 calc R U . . .
H12C H 0.201097 0.735698 0.403823 0.123 Uiso 1 1 calc R U . . .
C13 C -0.0221(3) 0.5798(3) 0.2759(2) 0.0951(9) Uani 1 1 d . . . . .
H13A H 0.018046 0.648096 0.257842 0.143 Uiso 1 1 calc R U . . .
H13B H -0.072249 0.594269 0.316313 0.143 Uiso 1 1 calc R U . . .
H13C H -0.072388 0.510221 0.219360 0.143 Uiso 1 1 calc R U . . .
C14 C 0.0064(3) 0.4552(3) 0.3645(2) 0.0982(10) Uani 1 1 d . . . . .
H14A H -0.045608 0.383802 0.309690 0.147 Uiso 1 1 calc R U . . .
H14B H -0.042403 0.475363 0.403679 0.147 Uiso 1 1 calc R U . . .
H14C H 0.064420 0.441474 0.401113 0.147 Uiso 1 1 calc R U . . .
C15 C 0.21973(16) 0.26723(14) 0.16706(12) 0.0402(4) Uani 1 1 d . . . . .
H15 H 0.252956 0.251097 0.112003 0.048 Uiso 1 1 calc R U . . .
C16 C 0.09643(15) 0.16390(14) 0.14675(11) 0.0404(4) Uani 1 1 d . . . . .
C17 C 0.09514(15) 0.09721(14) 0.20184(11) 0.0391(3) Uani 1 1 d . . . . .
C18 C 0.21728(14) 0.15763(14) 0.26891(11) 0.0362(3) Uani 1 1 d . . . . .
C19 C 0.29135(15) 0.25560(14) 0.25088(12) 0.0394(3) Uani 1 1 d . . . . .
C20 C 0.42263(16) 0.33830(15) 0.29555(13) 0.0448(4) Uani 1 1 d . . . . .
C21 C 0.47586(18) 0.37074(18) 0.39211(15) 0.0583(5) Uani 1 1 d . . . . .
H21 H 0.427229 0.341805 0.430795 0.070 Uiso 1 1 calc R U . . .
C22 C 0.6003(2) 0.4455(2) 0.43179(19) 0.0751(7) Uani 1 1 d . . . . .
H22 H 0.634282 0.465577 0.496550 0.090 Uiso 1 1 calc R U . . .
C23 C 0.6736(2) 0.4902(2) 0.3767(2) 0.0820(7) Uani 1 1 d . . . . .
H23 H 0.757180 0.539848 0.403580 0.098 Uiso 1 1 calc R U . . .
C24 C 0.6225(2) 0.4609(3) 0.2814(2) 0.0868(8) Uani 1 1 d . . . . .
H24 H 0.671818 0.491535 0.243705 0.104 Uiso 1 1 calc R U . . .
C25 C 0.4984(2) 0.3862(2) 0.24096(17) 0.0647(5) Uani 1 1 d . . . . .
H25 H 0.465124 0.367780 0.176365 0.078 Uiso 1 1 calc R U . . .
C26 C -0.02497(15) -0.00169(15) 0.17228(12) 0.0416(4) Uani 1 1 d . . . . .
C27 C -0.09336(16) 0.01530(16) 0.09962(12) 0.0439(4) Uani 1 1 d . . . . .
C28 C -0.21854(17) -0.06480(19) 0.05574(13) 0.0538(5) Uani 1 1 d . . . . .
C29 C -0.2987(2) -0.0489(3) -0.01662(17) 0.0757(7) Uani 1 1 d . . . . .
H29A H -0.296293 0.027625 0.010155 0.114 Uiso 1 1 calc R U . . .
H29B H -0.381268 -0.111474 -0.033125 0.114 Uiso 1 1 calc R U . . .
H29C H -0.269627 -0.052814 -0.073153 0.114 Uiso 1 1 calc R U . . .
C30 C -0.0407(2) 0.1735(2) 0.01842(15) 0.0629(5) Uani 1 1 d . . . . .
H30A H -0.087330 0.212827 0.041525 0.094 Uiso 1 1 calc R U . . .
H30B H -0.086555 0.112777 -0.043774 0.094 Uiso 1 1 calc R U . . .
H30C H 0.035086 0.231175 0.013877 0.094 Uiso 1 1 calc R U . . .
C31 C -0.26716(18) -0.1631(2) 0.08350(15) 0.0646(6) Uani 1 1 d . . . . .
H31 H -0.349169 -0.218698 0.055189 0.078 Uiso 1 1 calc R U . . .
C32 C -0.20030(18) -0.1835(2) 0.15136(15) 0.0627(5) Uani 1 1 d . . . . .
H32 H -0.237716 -0.252183 0.166082 0.075 Uiso 1 1 calc R U . . .
C33 C -0.07945(17) -0.10303(17) 0.19692(14) 0.0514(4) Uani 1 1 d . . . . .
H33 H -0.034983 -0.115849 0.243116 0.062 Uiso 1 1 calc R U . . .
C34 C 0.21754(15) 0.14506(14) 0.43049(12) 0.0404(4) Uani 1 1 d . . . . .
C35 C 0.10275(17) 0.13546(18) 0.42961(14) 0.0524(4) Uani 1 1 d . . . . .
H35 H 0.046737 0.110184 0.371402 0.063 Uiso 1 1 calc R U . . .
C36 C 0.0699(2) 0.1630(2) 0.51438(16) 0.0648(5) Uani 1 1 d . . . . .
H36 H -0.007473 0.156744 0.513106 0.078 Uiso 1 1 calc R U . . .
C37 C 0.1518(2) 0.1994(2) 0.59977(16) 0.0685(6) Uani 1 1 d . . . . .
H37 H 0.129633 0.217451 0.656692 0.082 Uiso 1 1 calc R U . . .
C38 C 0.2670(2) 0.2098(2) 0.60247(14) 0.0644(5) Uani 1 1 d . . . . .
H38 H 0.321948 0.234395 0.661098 0.077 Uiso 1 1 calc R U . . .
C39 C 0.30140(17) 0.18366(17) 0.51819(13) 0.0487(4) Uani 1 1 d . . . . .
C40 C 0.5125(2) 0.2659(3) 0.59840(19) 0.0862(8) Uani 1 1 d . . . . .
H40A H 0.587802 0.275092 0.582981 0.129 Uiso 1 1 calc R U . . .
H40B H 0.500915 0.229547 0.646250 0.129 Uiso 1 1 calc R U . . .
H40C H 0.515688 0.343181 0.622638 0.129 Uiso 1 1 calc R U . . .
C41 C 0.42604(16) 0.04043(16) 0.31733(12) 0.0441(4) Uani 1 1 d . . . . .
C42 C 0.4826(2) 0.0925(2) 0.25665(16) 0.0621(5) Uani 1 1 d . . . . .
H42 H 0.440532 0.111552 0.213879 0.075 Uiso 1 1 calc R U . . .
C43 C 0.6019(2) 0.1161(2) 0.25963(19) 0.0716(6) Uani 1 1 d . . . . .
H43 H 0.639759 0.151821 0.218736 0.086 Uiso 1 1 calc R U . . .
C44 C 0.66671(19) 0.0881(2) 0.32186(16) 0.0619(5) Uani 1 1 d . . . . .
C45 C 0.6089(2) 0.0381(2) 0.38334(16) 0.0667(6) Uani 1 1 d . . . . .
H45 H 0.651282 0.020154 0.426860 0.080 Uiso 1 1 calc R U . . .
C46 C 0.48932(19) 0.0141(2) 0.38165(15) 0.0593(5) Uani 1 1 d . . . . .
H46 H 0.451913 -0.019541 0.423667 0.071 Uiso 1 1 calc R U . . .
C47 C 0.7949(2) 0.1087(3) 0.3209(2) 0.0881(8) Uani 1 1 d . . . . .
H47A H 0.852713 0.183651 0.370339 0.132 Uiso 1 1 calc R U . . .
H47B H 0.807616 0.110964 0.259643 0.132 Uiso 1 1 calc R U . . .
H47C H 0.806114 0.044702 0.332253 0.132 Uiso 1 1 calc R U . . .

loop_
_atom_site_aniso_label
_atom_site_aniso_U_11
_atom_site_aniso_U_22
_atom_site_aniso_U_33
_atom_site_aniso_U_23
_atom_site_aniso_U_13
_atom_site_aniso_U_12
S1 0.0506(2) 0.0377(2) 0.0454(2) 0.01795(17) 0.01079(17) 0.02868(17)
O1 0.0651(8) 0.0465(7) 0.0476(7) 0.0072(5) 0.0034(6) 0.0351(6)
O2 0.0704(8) 0.0487(7) 0.0687(8) 0.0353(6) 0.0259(7) 0.0367(6)
O3 0.0583(8) 0.0867(10) 0.0492(7) 0.0200(7) 0.0057(6) 0.0427(7)
O007 0.1254(14) 0.0562(8) 0.0965(12) 0.0449(8) 0.0638(10) 0.0666(9)
N1 0.0565(8) 0.0490(8) 0.0393(7) 0.0178(6) 0.0084(6) 0.0354(7)
N2 0.0463(7) 0.0392(7) 0.0389(7) 0.0187(6) 0.0122(5) 0.0277(6)
C1 0.0616(10) 0.0380(8) 0.0552(10) 0.0220(8) 0.0232(8) 0.0328(8)
C2 0.0556(9) 0.0419(9) 0.0506(10) 0.0195(8) 0.0243(8) 0.0296(8)
C3 0.0595(10) 0.0411(9) 0.0475(9) 0.0236(7) 0.0257(8) 0.0283(8)
C4 0.0529(9) 0.0375(8) 0.0425(8) 0.0200(7) 0.0166(7) 0.0280(7)
C5 0.0570(9) 0.0427(9) 0.0435(9) 0.0209(7) 0.0219(7) 0.0317(8)
C6 0.0590(10) 0.0401(9) 0.0475(9) 0.0232(7) 0.0212(8) 0.0305(8)
C7 0.0901(14) 0.0511(11) 0.0607(12) 0.0349(9) 0.0377(10) 0.0416(10)
C8 0.148(3) 0.135(3) 0.101(2) 0.088(2) 0.0517(19) 0.098(2)
C9 0.120(2) 0.0553(13) 0.0937(18) 0.0329(13) 0.0636(17) 0.0294(14)
C10 0.137(2) 0.0684(14) 0.0782(16) 0.0464(13) 0.0702(16) 0.0565(15)
C11 0.0753(13) 0.0594(12) 0.0730(13) 0.0298(10) 0.0444(11) 0.0445(10)
C12 0.116(2) 0.0730(15) 0.0742(16) 0.0221(12) 0.0503(14) 0.0565(15)
C13 0.0827(17) 0.121(2) 0.117(2) 0.0454(19) 0.0511(16) 0.0707(17)
C14 0.130(2) 0.0817(18) 0.128(2) 0.0548(17) 0.101(2) 0.0616(17)
C15 0.0552(9) 0.0374(8) 0.0426(9) 0.0197(7) 0.0182(7) 0.0301(7)
C16 0.0542(9) 0.0390(8) 0.0389(8) 0.0165(7) 0.0108(7) 0.0302(7)
C17 0.0471(8) 0.0385(8) 0.0404(8) 0.0168(7) 0.0113(7) 0.0261(7)
C18 0.0444(8) 0.0359(8) 0.0399(8) 0.0176(6) 0.0132(6) 0.0263(7)
C19 0.0503(8) 0.0380(8) 0.0423(9) 0.0173(7) 0.0168(7) 0.0287(7)
C20 0.0477(9) 0.0382(8) 0.0568(10) 0.0199(8) 0.0175(8) 0.0247(7)
C21 0.0551(10) 0.0522(11) 0.0583(12) 0.0204(9) 0.0107(9) 0.0174(9)
C22 0.0599(12) 0.0690(14) 0.0740(15) 0.0224(12) 0.0026(11) 0.0159(11)
C23 0.0490(11) 0.0792(16) 0.1009(19) 0.0338(15) 0.0127(12) 0.0155(11)
C24 0.0559(12) 0.0947(19) 0.104(2) 0.0467(16) 0.0333(13) 0.0197(12)
C25 0.0598(11) 0.0703(14) 0.0689(13) 0.0338(11) 0.0257(10) 0.0270(10)
C26 0.0455(8) 0.0448(9) 0.0414(9) 0.0164(7) 0.0131(7) 0.0263(7)
C27 0.0498(9) 0.0503(10) 0.0393(9) 0.0141(7) 0.0132(7) 0.0312(8)
C28 0.0495(9) 0.0699(12) 0.0419(9) 0.0125(9) 0.0101(7) 0.0332(9)
C29 0.0589(12) 0.0972(18) 0.0675(14) 0.0229(13) 0.0001(10) 0.0420(12)
C30 0.0815(14) 0.0710(13) 0.0524(11) 0.0302(10) 0.0077(10) 0.0480(11)
C31 0.0452(10) 0.0761(14) 0.0530(11) 0.0138(10) 0.0112(8) 0.0170(9)
C32 0.0550(11) 0.0638(13) 0.0592(12) 0.0257(10) 0.0171(9) 0.0159(9)
C33 0.0515(9) 0.0535(10) 0.0516(10) 0.0250(8) 0.0154(8) 0.0225(8)
C34 0.0521(9) 0.0386(8) 0.0404(8) 0.0180(7) 0.0160(7) 0.0269(7)
C35 0.0536(10) 0.0624(11) 0.0491(10) 0.0206(9) 0.0164(8) 0.0330(9)
C36 0.0693(12) 0.0804(15) 0.0644(13) 0.0295(11) 0.0341(10) 0.0462(12)
C37 0.0929(16) 0.0823(15) 0.0524(12) 0.0306(11) 0.0374(11) 0.0517(13)
C38 0.0854(15) 0.0780(14) 0.0418(10) 0.0241(10) 0.0176(9) 0.0474(12)
C39 0.0594(10) 0.0517(10) 0.0435(9) 0.0199(8) 0.0120(8) 0.0323(8)
C40 0.0655(14) 0.103(2) 0.0719(15) 0.0257(14) -0.0064(12) 0.0333(14)
C41 0.0562(9) 0.0461(9) 0.0432(9) 0.0156(7) 0.0123(7) 0.0363(8)
C42 0.0668(12) 0.0788(14) 0.0707(13) 0.0428(11) 0.0245(10) 0.0492(11)
C43 0.0667(13) 0.0848(16) 0.0875(16) 0.0436(13) 0.0351(12) 0.0455(12)
C44 0.0591(11) 0.0611(12) 0.0658(13) 0.0078(10) 0.0123(10) 0.0388(10)
C45 0.0667(12) 0.0900(16) 0.0587(12) 0.0229(11) 0.0071(10) 0.0553(12)
C46 0.0673(12) 0.0819(14) 0.0525(11) 0.0314(10) 0.0162(9) 0.0518(11)
C47 0.0602(13) 0.100(2) 0.1004(19) 0.0143(16) 0.0190(13) 0.0487(13)

loop_
_atom_type_symbol
_atom_type_description
_atom_type_scat_dispersion_real
_atom_type_scat_dispersion_imag
_atom_type_scat_source
C C 0.0181 0.0091 'International Tables Vol C Tables 4.2.6.8 and 6.1.1.4'
H H 0.0000 0.0000 'International Tables Vol C Tables 4.2.6.8 and 6.1.1.4'
N N 0.0311 0.0180 'International Tables Vol C Tables 4.2.6.8 and 6.1.1.4'
O O 0.0492 0.0322 'International Tables Vol C Tables 4.2.6.8 and 6.1.1.4'
S S 0.3331 0.5567 'International Tables Vol C Tables 4.2.6.8 and 6.1.1.4'

loop_
_geom_angle_atom_site_label_1
_geom_angle_atom_site_label_2
_geom_angle_atom_site_label_3
_geom_angle
_geom_angle_site_symmetry_1
_geom_angle_site_symmetry_3
_geom_angle_publ_flag
O1 S1 O2 120.03(8) . . ?
O1 S1 N2 106.62(7) . . ?
O1 S1 C41 106.31(8) . . ?
O2 S1 N2 107.10(7) . . ?
O2 S1 C41 108.42(8) . . ?
N2 S1 C41 107.84(7) . . ?
C39 O3 C40 117.99(18) . . ?
C1 O007 H007 109.5 . . ?
C16 N1 C27 106.75(13) . . ?
C16 N1 C30 123.38(16) . . ?
C27 N1 C30 129.86(16) . . ?
C18 N2 S1 116.58(10) . . ?
C18 N2 C34 118.67(12) . . ?
C34 N2 S1 118.91(10) . . ?
O007 C1 C2 121.58(16) . . ?
O007 C1 C6 115.81(16) . . ?
C2 C1 C6 122.60(15) . . ?
C1 C2 C11 122.40(16) . . ?
C3 C2 C1 116.90(15) . . ?
C3 C2 C11 120.64(16) . . ?
C2 C3 H3 118.9 . . ?
C4 C3 C2 122.17(15) . . ?
C4 C3 H3 118.9 . . ?
C3 C4 C15 119.83(15) . . ?
C5 C4 C3 119.06(15) . . ?
C5 C4 C15 120.85(15) . . ?
C4 C5 H5 118.8 . . ?
C4 C5 C6 122.35(16) . . ?
C6 C5 H5 118.8 . . ?
C1 C6 C7 122.04(15) . . ?
C5 C6 C1 116.66(15) . . ?
C5 C6 C7 121.28(16) . . ?
C8 C7 C6 109.9(2) . . ?
C9 C7 C6 110.88(18) . . ?
C9 C7 C8 110.0(2) . . ?
C9 C7 C10 106.8(2) . . ?
C10 C7 C6 111.36(16) . . ?
C10 C7 C8 107.8(2) . . ?
C7 C8 H8A 109.5 . . ?
C7 C8 H8B 109.5 . . ?
C7 C8 H8C 109.5 . . ?
H8A C8 H8B 109.5 . . ?
H8A C8 H8C 109.5 . . ?
H8B C8 H8C 109.5 . . ?
C7 C9 H9A 109.5 . . ?
C7 C9 H9B 109.5 . . ?
C7 C9 H9C 109.5 . . ?
H9A C9 H9B 109.5 . . ?
H9A C9 H9C 109.5 . . ?
H9B C9 H9C 109.5 . . ?
C7 C10 H10A 109.5 . . ?
C7 C10 H10B 109.5 . . ?
C7 C10 H10C 109.5 . . ?
H10A C10 H10B 109.5 . . ?
H10A C10 H10C 109.5 . . ?
H10B C10 H10C 109.5 . . ?
C12 C11 C2 111.70(18) . . ?
C12 C11 C13 110.0(2) . . ?
C12 C11 C14 106.5(2) . . ?
C13 C11 C2 110.19(19) . . ?
C14 C11 C2 111.02(17) . . ?
C14 C11 C13 107.3(2) . . ?
C11 C12 H12A 109.5 . . ?
C11 C12 H12B 109.5 . . ?
C11 C12 H12C 109.5 . . ?
H12A C12 H12B 109.5 . . ?
H12A C12 H12C 109.5 . . ?
H12B C12 H12C 109.5 . . ?
C11 C13 H13A 109.5 . . ?
C11 C13 H13B 109.5 . . ?
C11 C13 H13C 109.5 . . ?
H13A C13 H13B 109.5 . . ?
H13A C13 H13C 109.5 . . ?
H13B C13 H13C 109.5 . . ?
C11 C14 H14A 109.5 . . ?
C11 C14 H14B 109.5 . . ?
C11 C14 H14C 109.5 . . ?
H14A C14 H14B 109.5 . . ?
H14A C14 H14C 109.5 . . ?
H14B C14 H14C 109.5 . . ?
C4 C15 H15 108.4 . . ?
C4 C15 C19 116.09(14) . . ?
C16 C15 C4 114.50(14) . . ?
C16 C15 H15 108.4 . . ?
C16 C15 C19 100.66(13) . . ?
C19 C15 H15 108.4 . . ?
N1 C16 C15 135.53(15) . . ?
C17 C16 N1 111.78(15) . . ?
C17 C16 C15 112.67(14) . . ?
C16 C17 C18 107.08(14) . . ?
C16 C17 C26 107.35(14) . . ?
C26 C17 C18 145.55(15) . . ?
N2 C18 C17 124.20(14) . . ?
C19 C18 N2 125.88(14) . . ?
C19 C18 C17 109.92(14) . . ?
C18 C19 C15 109.51(14) . . ?
C18 C19 C20 129.03(15) . . ?
C20 C19 C15 121.33(14) . . ?
C21 C20 C19 122.10(16) . . ?
C21 C20 C25 117.48(17) . . ?
C25 C20 C19 120.42(17) . . ?
C20 C21 H21 119.5 . . ?
C22 C21 C20 121.0(2) . . ?
C22 C21 H21 119.5 . . ?
C21 C22 H22 119.7 . . ?
C23 C22 C21 120.7(2) . . ?
C23 C22 H22 119.7 . . ?
C22 C23 H23 120.3 . . ?
C22 C23 C24 119.3(2) . . ?
C24 C23 H23 120.3 . . ?
C23 C24 H24 119.7 . . ?
C23 C24 C25 120.6(2) . . ?
C25 C24 H24 119.7 . . ?
C20 C25 H25 119.5 . . ?
C24 C25 C20 120.9(2) . . ?
C24 C25 H25 119.5 . . ?
C27 C26 C17 105.61(14) . . ?
C33 C26 C17 134.20(16) . . ?
C33 C26 C27 120.14(16) . . ?
N1 C27 C26 108.45(14) . . ?
N1 C27 C28 130.37(16) . . ?
C28 C27 C26 121.18(17) . . ?
C27 C28 C29 124.4(2) . . ?
C31 C28 C27 115.73(17) . . ?
C31 C28 C29 119.88(19) . . ?
C28 C29 H29A 109.5 . . ?
C28 C29 H29B 109.5 . . ?
C28 C29 H29C 109.5 . . ?
H29A C29 H29B 109.5 . . ?
H29A C29 H29C 109.5 . . ?
H29B C29 H29C 109.5 . . ?
N1 C30 H30A 109.5 . . ?
N1 C30 H30B 109.5 . . ?
N1 C30 H30C 109.5 . . ?
H30A C30 H30B 109.5 . . ?
H30A C30 H30C 109.5 . . ?
H30B C30 H30C 109.5 . . ?
C28 C31 H31 118.2 . . ?
C28 C31 C32 123.66(18) . . ?
C32 C31 H31 118.2 . . ?
C31 C32 H32 119.7 . . ?
C33 C32 C31 120.7(2) . . ?
C33 C32 H32 119.7 . . ?
C26 C33 H33 120.8 . . ?
C32 C33 C26 118.50(18) . . ?
C32 C33 H33 120.8 . . ?
C35 C34 N2 120.62(15) . . ?
C35 C34 C39 119.30(16) . . ?
C39 C34 N2 120.07(15) . . ?
C34 C35 H35 119.6 . . ?
C34 C35 C36 120.78(19) . . ?
C36 C35 H35 119.6 . . ?
C35 C36 H36 120.2 . . ?
C37 C36 C35 119.6(2) . . ?
C37 C36 H36 120.2 . . ?
C36 C37 H37 119.7 . . ?
C36 C37 C38 120.6(2) . . ?
C38 C37 H37 119.7 . . ?
C37 C38 H38 119.9 . . ?
C37 C38 C39 120.3(2) . . ?
C39 C38 H38 119.9 . . ?
O3 C39 C34 116.52(16) . . ?
O3 C39 C38 124.11(17) . . ?
C38 C39 C34 119.36(19) . . ?
O3 C40 H40A 109.5 . . ?
O3 C40 H40B 109.5 . . ?
O3 C40 H40C 109.5 . . ?
H40A C40 H40B 109.5 . . ?
H40A C40 H40C 109.5 . . ?
H40B C40 H40C 109.5 . . ?
C42 C41 S1 119.86(13) . . ?
C42 C41 C46 119.99(18) . . ?
C46 C41 S1 119.88(15) . . ?
C41 C42 H42 120.2 . . ?
C41 C42 C43 119.59(19) . . ?
C43 C42 H42 120.2 . . ?
C42 C43 H43 119.2 . . ?
C42 C43 C44 121.7(2) . . ?
C44 C43 H43 119.2 . . ?
C43 C44 C47 121.1(2) . . ?
C45 C44 C43 117.69(19) . . ?
C45 C44 C47 121.2(2) . . ?
C44 C45 H45 119.3 . . ?
C44 C45 C46 121.43(19) . . ?
C46 C45 H45 119.3 . . ?
C41 C46 C45 119.6(2) . . ?
C41 C46 H46 120.2 . . ?
C45 C46 H46 120.2 . . ?
C44 C47 H47A 109.5 . . ?
C44 C47 H47B 109.5 . . ?
C44 C47 H47C 109.5 . . ?
H47A C47 H47B 109.5 . . ?
H47A C47 H47C 109.5 . . ?
H47B C47 H47C 109.5 . . ?

loop_
_geom_bond_atom_site_label_1
_geom_bond_atom_site_label_2
_geom_bond_distance
_geom_bond_site_symmetry_2
_geom_bond_publ_flag
S1 O1 1.4248(13) . ?
S1 O2 1.4314(13) . ?
S1 N2 1.6595(13) . ?
S1 C41 1.7603(18) . ?
O3 C39 1.362(2) . ?
O3 C40 1.424(3) . ?
O007 H007 0.8200 . ?
O007 C1 1.369(2) . ?
N1 C16 1.365(2) . ?
N1 C27 1.397(2) . ?
N1 C30 1.455(2) . ?
N2 C18 1.4385(19) . ?
N2 C34 1.444(2) . ?
C1 C2 1.403(2) . ?
C1 C6 1.409(3) . ?
C2 C3 1.391(2) . ?
C2 C11 1.544(3) . ?
C3 H3 0.9300 . ?
C3 C4 1.382(2) . ?
C4 C5 1.379(2) . ?
C4 C15 1.519(2) . ?
C5 H5 0.9300 . ?
C5 C6 1.392(2) . ?
C6 C7 1.538(2) . ?
C7 C8 1.535(4) . ?
C7 C9 1.529(3) . ?
C7 C10 1.533(3) . ?
C8 H8A 0.9600 . ?
C8 H8B 0.9600 . ?
C8 H8C 0.9600 . ?
C9 H9A 0.9600 . ?
C9 H9B 0.9600 . ?
C9 H9C 0.9600 . ?
C10 H10A 0.9600 . ?
C10 H10B 0.9600 . ?
C10 H10C 0.9600 . ?
C11 C12 1.530(4) . ?
C11 C13 1.542(4) . ?
C11 C14 1.530(3) . ?
C12 H12A 0.9600 . ?
C12 H12B 0.9600 . ?
C12 H12C 0.9600 . ?
C13 H13A 0.9600 . ?
C13 H13B 0.9600 . ?
C13 H13C 0.9600 . ?
C14 H14A 0.9600 . ?
C14 H14B 0.9600 . ?
C14 H14C 0.9600 . ?
C15 H15 0.9800 . ?
C15 C16 1.492(2) . ?
C15 C19 1.534(2) . ?
C16 C17 1.356(2) . ?
C17 C18 1.467(2) . ?
C17 C26 1.427(2) . ?
C18 C19 1.359(2) . ?
C19 C20 1.473(2) . ?
C20 C21 1.387(3) . ?
C20 C25 1.393(3) . ?
C21 H21 0.9300 . ?
C21 C22 1.385(3) . ?
C22 H22 0.9300 . ?
C22 C23 1.366(4) . ?
C23 H23 0.9300 . ?
C23 C24 1.372(4) . ?
C24 H24 0.9300 . ?
C24 C25 1.383(3) . ?
C25 H25 0.9300 . ?
C26 C27 1.426(2) . ?
C26 C33 1.396(3) . ?
C27 C28 1.409(3) . ?
C28 C29 1.501(3) . ?
C28 C31 1.383(3) . ?
C29 H29A 0.9600 . ?
C29 H29B 0.9600 . ?
C29 H29C 0.9600 . ?
C30 H30A 0.9600 . ?
C30 H30B 0.9600 . ?
C30 H30C 0.9600 . ?
C31 H31 0.9300 . ?
C31 C32 1.390(3) . ?
C32 H32 0.9300 . ?
C32 C33 1.374(3) . ?
C33 H33 0.9300 . ?
C34 C35 1.380(2) . ?
C34 C39 1.396(2) . ?
C35 H35 0.9300 . ?
C35 C36 1.385(3) . ?
C36 H36 0.9300 . ?
C36 C37 1.364(3) . ?
C37 H37 0.9300 . ?
C37 C38 1.378(3) . ?
C38 H38 0.9300 . ?
C38 C39 1.386(3) . ?
C40 H40A 0.9600 . ?
C40 H40B 0.9600 . ?
C40 H40C 0.9600 . ?
C41 C42 1.376(3) . ?
C41 C46 1.377(2) . ?
C42 H42 0.9300 . ?
C42 C43 1.378(3) . ?
C43 H43 0.9300 . ?
C43 C44 1.383(3) . ?
C44 C45 1.380(3) . ?
C44 C47 1.507(3) . ?
C45 H45 0.9300 . ?
C45 C46 1.384(3) . ?
C46 H46 0.9300 . ?
C47 H47A 0.9600 . ?
C47 H47B 0.9600 . ?
C47 H47C 0.9600 . ?

loop_
_geom_torsion_atom_site_label_1
_geom_torsion_atom_site_label_2
_geom_torsion_atom_site_label_3
_geom_torsion_atom_site_label_4
_geom_torsion
_geom_torsion_site_symmetry_1
_geom_torsion_site_symmetry_2
_geom_torsion_site_symmetry_3
_geom_torsion_site_symmetry_4
_geom_torsion_publ_flag
S1 N2 C18 C17 72.53(18) . . . . ?
S1 N2 C18 C19 -107.00(17) . . . . ?
S1 N2 C34 C35 -110.01(16) . . . . ?
S1 N2 C34 C39 70.74(19) . . . . ?
S1 C41 C42 C43 -172.92(19) . . . . ?
S1 C41 C46 C45 172.67(17) . . . . ?
O1 S1 N2 C18 -16.48(13) . . . . ?
O1 S1 N2 C34 136.28(12) . . . . ?
O1 S1 C41 C42 42.72(18) . . . . ?
O1 S1 C41 C46 -131.28(16) . . . . ?
O2 S1 N2 C18 -146.15(12) . . . . ?
O2 S1 N2 C34 6.62(14) . . . . ?
O2 S1 C41 C42 173.04(16) . . . . ?
O2 S1 C41 C46 -0.96(18) . . . . ?
O007 C1 C2 C3 -174.96(18) . . . . ?
O007 C1 C2 C11 7.9(3) . . . . ?
O007 C1 C6 C5 176.12(17) . . . . ?
O007 C1 C6 C7 -5.8(3) . . . . ?
N1 C16 C17 C18 -177.04(14) . . . . ?
N1 C16 C17 C26 1.8(2) . . . . ?
N1 C27 C28 C29 -3.9(3) . . . . ?
N1 C27 C28 C31 176.28(18) . . . . ?
N2 S1 C41 C42 -71.31(17) . . . . ?
N2 S1 C41 C46 114.69(16) . . . . ?
N2 C18 C19 C15 179.77(14) . . . . ?
N2 C18 C19 C20 3.9(3) . . . . ?
N2 C34 C35 C36 -179.59(18) . . . . ?
N2 C34 C39 O3 -0.6(2) . . . . ?
N2 C34 C39 C38 -179.75(17) . . . . ?
C1 C2 C3 C4 -3.2(3) . . . . ?
C1 C2 C11 C12 -70.4(3) . . . . ?
C1 C2 C11 C13 52.2(3) . . . . ?
C1 C2 C11 C14 170.9(2) . . . . ?
C1 C6 C7 C8 -57.3(3) . . . . ?
C1 C6 C7 C9 64.5(3) . . . . ?
C1 C6 C7 C10 -176.7(2) . . . . ?
C2 C1 C6 C5 -5.0(3) . . . . ?
C2 C1 C6 C7 173.04(18) . . . . ?
C2 C3 C4 C5 -0.9(3) . . . . ?
C2 C3 C4 C15 -175.09(16) . . . . ?
C3 C2 C11 C12 112.5(2) . . . . ?
C3 C2 C11 C13 -124.9(2) . . . . ?
C3 C2 C11 C14 -6.2(3) . . . . ?
C3 C4 C5 C6 2.2(3) . . . . ?
C3 C4 C15 C16 49.5(2) . . . . ?
C3 C4 C15 C19 -67.2(2) . . . . ?
C4 C5 C6 C1 0.7(3) . . . . ?
C4 C5 C6 C7 -177.43(17) . . . . ?
C4 C15 C16 N1 52.5(3) . . . . ?
C4 C15 C16 C17 -129.24(16) . . . . ?
C4 C15 C19 C18 126.32(16) . . . . ?
C4 C15 C19 C20 -57.4(2) . . . . ?
C5 C4 C15 C16 -124.55(17) . . . . ?
C5 C4 C15 C19 118.74(18) . . . . ?
C5 C6 C7 C8 120.7(2) . . . . ?
C5 C6 C7 C9 -117.5(2) . . . . ?
C5 C6 C7 C10 1.3(3) . . . . ?
C6 C1 C2 C3 6.2(3) . . . . ?
C6 C1 C2 C11 -170.91(18) . . . . ?
C11 C2 C3 C4 174.02(18) . . . . ?
C15 C4 C5 C6 176.36(16) . . . . ?
C15 C16 C17 C18 4.25(19) . . . . ?
C15 C16 C17 C26 -176.87(14) . . . . ?
C15 C19 C20 C21 148.27(18) . . . . ?
C15 C19 C20 C25 -32.3(2) . . . . ?
C16 N1 C27 C26 -0.82(19) . . . . ?
C16 N1 C27 C28 179.09(18) . . . . ?
C16 C15 C19 C18 2.13(17) . . . . ?
C16 C15 C19 C20 178.37(15) . . . . ?
C16 C17 C18 N2 177.69(14) . . . . ?
C16 C17 C18 C19 -2.71(19) . . . . ?
C16 C17 C26 C27 -2.24(19) . . . . ?
C16 C17 C26 C33 175.1(2) . . . . ?
C17 C18 C19 C15 0.18(19) . . . . ?
C17 C18 C19 C20 -175.68(16) . . . . ?
C17 C26 C27 N1 1.88(18) . . . . ?
C17 C26 C27 C28 -178.04(16) . . . . ?
C17 C26 C33 C32 -178.6(2) . . . . ?
C18 N2 C34 C35 42.2(2) . . . . ?
C18 N2 C34 C39 -137.07(16) . . . . ?
C18 C17 C26 C27 175.9(2) . . . . ?
C18 C17 C26 C33 -6.8(4) . . . . ?
C18 C19 C20 C21 -36.3(3) . . . . ?
C18 C19 C20 C25 143.2(2) . . . . ?
C19 C15 C16 N1 177.75(19) . . . . ?
C19 C15 C16 C17 -3.96(18) . . . . ?
C19 C20 C21 C22 177.8(2) . . . . ?
C19 C20 C25 C24 -177.9(2) . . . . ?
C20 C21 C22 C23 0.6(4) . . . . ?
C21 C20 C25 C24 1.6(3) . . . . ?
C21 C22 C23 C24 0.5(4) . . . . ?
C22 C23 C24 C25 -0.5(5) . . . . ?
C23 C24 C25 C20 -0.5(4) . . . . ?
C25 C20 C21 C22 -1.6(3) . . . . ?
C26 C17 C18 N2 -0.4(4) . . . . ?
C26 C17 C18 C19 179.2(2) . . . . ?
C26 C27 C28 C29 175.96(19) . . . . ?
C26 C27 C28 C31 -3.8(3) . . . . ?
C27 N1 C16 C15 177.65(18) . . . . ?
C27 N1 C16 C17 -0.64(19) . . . . ?
C27 C26 C33 C32 -1.6(3) . . . . ?
C27 C28 C31 C32 1.1(3) . . . . ?
C28 C31 C32 C33 1.3(4) . . . . ?
C29 C28 C31 C32 -178.6(2) . . . . ?
C30 N1 C16 C15 -3.0(3) . . . . ?
C30 N1 C16 C17 178.68(16) . . . . ?
C30 N1 C27 C26 179.91(18) . . . . ?
C30 N1 C27 C28 -0.2(3) . . . . ?
C31 C32 C33 C26 -1.1(3) . . . . ?
C33 C26 C27 N1 -175.92(16) . . . . ?
C33 C26 C27 C28 4.2(3) . . . . ?
C34 N2 C18 C17 -80.30(19) . . . . ?
C34 N2 C18 C19 100.17(19) . . . . ?
C34 C35 C36 C37 -0.4(3) . . . . ?
C35 C34 C39 O3 -179.86(17) . . . . ?
C35 C34 C39 C38 1.0(3) . . . . ?
C35 C36 C37 C38 0.4(4) . . . . ?
C36 C37 C38 C39 0.2(4) . . . . ?
C37 C38 C39 O3 180.0(2) . . . . ?
C37 C38 C39 C34 -1.0(3) . . . . ?
C39 C34 C35 C36 -0.3(3) . . . . ?
C40 O3 C39 C34 159.5(2) . . . . ?
C40 O3 C39 C38 -21.4(3) . . . . ?
C41 S1 N2 C18 97.34(12) . . . . ?
C41 S1 N2 C34 -109.89(13) . . . . ?
C41 C42 C43 C44 0.5(4) . . . . ?
C42 C41 C46 C45 -1.3(3) . . . . ?
C42 C43 C44 C45 -1.7(4) . . . . ?
C42 C43 C44 C47 176.9(2) . . . . ?
C43 C44 C45 C46 1.4(3) . . . . ?
C44 C45 C46 C41 0.0(3) . . . . ?
C46 C41 C42 C43 1.1(3) . . . . ?
C47 C44 C45 C46 -177.2(2) . . . . ?
